data_7709878
loop_
_publ_author_name
'Esarte Palomero, Orhi'
'Jones, Richard A.'

_publ_section_title
;
 Ferrocene Tethered Boramidinate Frustrated Lewis Pairs: Stepwise Capture
 of CO2 and CO
;
_journal_name_full 'Dalton Transactions'
_journal_paper_doi 10.1039/D2DT00691J
_journal_year 2022
_chemical_formula_moiety 'C56 H29 B3 F30 Fe N4'
_chemical_formula_sum 'C56 H29 B3 F30 Fe N4'
_chemical_formula_weight 1416.11
_space_group_crystal_system triclinic
_space_group_IT_number 2
_space_group_name_Hall '-P 1'
_space_group_name_H-M_alt 'P -1'
_atom_sites_solution_hydrogens mixed
_atom_sites_solution_primary dual
_audit_creation_date 2019-03-23
_audit_creation_method
;
Olex2 1.2
(compiled 2018.05.29 svn.r3508 for OlexSys, GUI svn.r5506)
;
_audit_update_record
;
2019-11-30 deposited with the CCDC.	2022-03-18 downloaded from the CCDC.
;
_cell_angle_alpha 100.918(3)
_cell_angle_beta 100.128(4)
_cell_angle_gamma 103.954(4)
_cell_formula_units_Z 2
_cell_length_a 12.1902(6)
_cell_length_b 15.3611(6)
_cell_length_c 17.1353(5)
_cell_measurement_reflns_used 13172
_cell_measurement_temperature 99.9(4)
_cell_measurement_theta_max 75.5060
_cell_measurement_theta_min 4.8620
_cell_volume 2973.9(2)
_computing_cell_refinement 'CrysAlisPro 1.171.40.39a (Rigaku OD, 2019)'
_computing_data_collection 'CrysAlisPro 1.171.40.39a (Rigaku OD, 2019)'
_computing_data_reduction 'CrysAlisPro 1.171.40.39a (Rigaku OD, 2019)'
_computing_molecular_graphics 'Olex2 (Dolomanov et al., 2009)'
_computing_publication_material 'Olex2 (Dolomanov et al., 2009)'
_computing_structure_refinement 'ShelXL (Sheldrick, 2015)'
_computing_structure_solution 'ShelXT (Sheldrick, 2015)'
_diffrn_ambient_environment N~2~
_diffrn_ambient_temperature 99.9(4)
_diffrn_detector 'CCD plate'
_diffrn_detector_area_resol_mean 5.2940
_diffrn_detector_type AtlasS2
_diffrn_measured_fraction_theta_full 0.998
_diffrn_measured_fraction_theta_max 0.964
_diffrn_measurement_details
;
List of Runs (angles in degrees, time in seconds):

  # Type    Start    End  Width  t~exp~   \w     \q     \k     \f   Frames
#--------------------------------------------------------------------------
  1  \w    -65.00  20.00   1.00   12.50    --  -41.59  38.00 -60.00   85
  2  \w    -66.00  31.00   1.00   12.50    --  -41.59  57.00  30.00   97
  3  \w    -69.00  29.00   1.00   12.50    --  -41.59  77.00 150.00   98
  4  \w     58.00 112.00   1.00   12.50    --   41.59  57.00 120.00   54
  5  \w     13.00  55.00   1.00   12.50    --   41.59  57.00 120.00   42
  6  \w     49.00  96.00   1.00   12.50    --   41.59-125.00 -30.00   47
  7  \w     37.00 113.00   1.00   27.50    --  112.00-111.00 -30.00   76
  8  \w     61.00 150.00   1.00   27.50    --  112.00 178.00   0.00   89
  9  \w    103.00 176.00   1.00   27.50    --  112.00 111.00 -30.00   73
 10  \w     48.00 136.00   1.00   27.50    --  112.00 -77.00 -37.00   88
 11  \w     36.00 113.00   1.00   27.50    --  112.00-111.00-150.00   77
 12  \w     36.00  62.00   1.00   27.50    --  112.00-111.00 120.00   26
 13  \w    103.00 172.00   1.00   27.50    --  112.00 111.00   0.00   69
 14  \w     88.00 178.00   1.00   27.50    --  112.00  45.00 150.00   90
 15  \w     58.00 143.00   1.00   27.50    --  112.00 178.00-120.00   85
 16  \w     77.00 113.00   1.00   27.50    --  112.00-111.00 120.00   36
 17  \w     86.00 121.00   1.00   27.50    --  112.00  30.00  60.00   35
 18  \w    134.00 162.00   1.00   27.50    --  112.00  30.00  60.00   28
 19  \w     40.00 138.00   1.00   27.50    --  112.00 -45.00 -60.00   98
 20  \w     79.00 174.00   1.00   27.50    --  112.00  77.00  90.00   95
;
_diffrn_measurement_device 'four-circle diffractometer'
_diffrn_measurement_device_type 'SuperNova, Dual, Cu at home/near, AtlasS2'
_diffrn_measurement_method '\w scans'
_diffrn_orient_matrix_type 'CrysAlisPro convention (1999,Acta A55,543-557)'
_diffrn_orient_matrix_UB_11 0.0550403000
_diffrn_orient_matrix_UB_12 0.0210227000
_diffrn_orient_matrix_UB_13 -0.0711535000
_diffrn_orient_matrix_UB_21 -0.1038106000
_diffrn_orient_matrix_UB_22 0.0333274000
_diffrn_orient_matrix_UB_23 -0.0342683000
_diffrn_orient_matrix_UB_31 0.0641852000
_diffrn_orient_matrix_UB_32 0.0989665000
_diffrn_orient_matrix_UB_33 0.0512407000
_diffrn_radiation_monochromator mirror
_diffrn_radiation_probe x-ray
_diffrn_radiation_type CuK\a
_diffrn_radiation_wavelength 1.54184
_diffrn_reflns_av_R_equivalents 0.0444
_diffrn_reflns_av_unetI/netI 0.0436
_diffrn_reflns_Laue_measured_fraction_full 0.998
_diffrn_reflns_Laue_measured_fraction_max 0.964
_diffrn_reflns_limit_h_max 15
_diffrn_reflns_limit_h_min -14
_diffrn_reflns_limit_k_max 19
_diffrn_reflns_limit_k_min -19
_diffrn_reflns_limit_l_max 21
_diffrn_reflns_limit_l_min -19
_diffrn_reflns_number 23974
_diffrn_reflns_point_group_measured_fraction_full 0.998
_diffrn_reflns_point_group_measured_fraction_max 0.964
_diffrn_reflns_theta_full 67.684
_diffrn_reflns_theta_max 76.668
_diffrn_reflns_theta_min 2.700
_diffrn_source 'micro-focus sealed X-ray tube'
_diffrn_source_type 'SuperNova (Cu) X-ray Source'
_exptl_absorpt_coefficient_mu 3.283
_exptl_absorpt_correction_T_max 1.00000
_exptl_absorpt_correction_T_min 0.88168
_exptl_absorpt_correction_type multi-scan
_exptl_absorpt_process_details
;
CrysAlisPro 1.171.40.39a (Rigaku Oxford Diffraction, 2019)
Empirical absorption correction using spherical harmonics,
 implemented in SCALE3 ABSPACK scaling algorithm.
;
_exptl_crystal_colour yellow
_exptl_crystal_colour_primary yellow
_exptl_crystal_density_diffrn 1.581
_exptl_crystal_description irregular
_exptl_crystal_F_000 1408
_exptl_crystal_recrystallization_method 'From toluene/pentane mixture at room temperature'
_exptl_crystal_size_max 0.246
_exptl_crystal_size_mid 0.21
_exptl_crystal_size_min 0.117
_refine_diff_density_max 0.415
_refine_diff_density_min -0.433
_refine_diff_density_rms 0.071
_refine_ls_extinction_method none
_refine_ls_goodness_of_fit_ref 1.096
_refine_ls_hydrogen_treatment mixed
_refine_ls_matrix_type full
_refine_ls_number_parameters 861
_refine_ls_number_reflns 12106
_refine_ls_number_restraints 0
_refine_ls_restrained_S_all 1.096
_refine_ls_R_factor_all 0.0520
_refine_ls_R_factor_gt 0.0473
_refine_ls_shift/su_max 0.000
_refine_ls_shift/su_mean 0.000
_refine_ls_structure_factor_coef Fsqd
_refine_ls_weighting_details 'w=1/[\s^2^(Fo^2^)+(0.0891P)^2^+0.3927P] where P=(Fo^2^+2Fc^2^)/3'
_refine_ls_weighting_scheme calc
_refine_ls_wR_factor_gt 0.1362
_refine_ls_wR_factor_ref 0.1431
_reflns_Friedel_coverage 0.000
_reflns_number_gt 10921
_reflns_number_total 12106
_reflns_threshold_expression 'I > 2\s(I)'
_cod_data_source_file d2dt00691j2.cif
_cod_data_source_block fctbupiers3abs
_cod_original_cell_volume 2973.8(2)
_cod_database_code 7709878
_shelx_shelxl_version_number 2017/1
_chemical_oxdiff_formula C56H29B3F30FeN4
_shelx_space_group_comment
;
The symmetry employed for this shelxl refinement is uniquely defined
by the following loop, which should always be used as a source of
symmetry information in preference to the above space-group names.
They are only intended as comments.
;
_reflns_odcompleteness_completeness 98.93
_reflns_odcompleteness_iscentric 1
_reflns_odcompleteness_theta 74.33
_olex2_refinement_description
;
1. Fixed Uiso
 At 1.2 times of:
  All C(H) groups
 At 1.5 times of:
  All C(H,H,H) groups
2.a Aromatic/amide H refined with riding coordinates:
 C34(H34), C35(H35), C1(H1), C31(H31), C36(H36), C33(H33), C37(H37), C38(H38),
 C32(H32)
2.b Idealised Me refined as rotating group:
 C44(H44A,H44B,H44C), C42(H42A,H42B,H42C), C43(H43A,H43B,H43C), C5(H5A,H5B,
 H5C), C4(H4A,H4B,H4C), C3(H3A,H3B,H3C)
;
_olex2_exptl_crystal_mounting_method 'Coated in Paratone oil. mounted on a nylon loop'
_olex2_submission_special_instructions 'No special instructions were received'
_oxdiff_exptl_absorpt_empirical_details
;
Empirical correction (ABSPACK) includes:
- Absorption correction using spherical harmonics
- Frame scaling
- Detector area scaling
;
_oxdiff_exptl_absorpt_empirical_full_max 4.945
_oxdiff_exptl_absorpt_empirical_full_min 0.612

loop_
_space_group_symop_operation_xyz
'x, y, z'
'-x, -y, -z'

loop_
_atom_site_label
_atom_site_type_symbol
_atom_site_fract_x
_atom_site_fract_y
_atom_site_fract_z
_atom_site_U_iso_or_equiv
_atom_site_adp_type
_atom_site_occupancy
_atom_site_site_symmetry_order
_atom_site_calc_flag
_atom_site_refinement_flags_posn
_atom_site_refinement_flags_adp
_atom_site_refinement_flags_occupancy
_atom_site_disorder_assembly
_atom_site_disorder_group
Fe1 Fe 0.27710(3) 0.69823(2) 0.10808(2) 0.02426(9) Uani 1 1 d . . . . .
F16 F 0.41229(11) 0.60642(8) 0.41871(7) 0.0310(3) Uani 1 1 d . . . . .
F11 F 0.70080(11) 0.57813(9) 0.38826(7) 0.0310(3) Uani 1 1 d . . . . .
F20 F 0.67809(11) 0.75355(8) 0.28106(8) 0.0315(3) Uani 1 1 d . . . . .
F10 F 0.23898(11) 0.52630(9) 0.28756(8) 0.0326(3) Uani 1 1 d . . . . .
F5 F 0.53206(11) 0.42492(10) 0.41366(8) 0.0343(3) Uani 1 1 d . . . . .
F17 F 0.47375(12) 0.76178(9) 0.53760(7) 0.0345(3) Uani 1 1 d . . . . .
F18 F 0.64528(13) 0.90908(9) 0.53449(9) 0.0402(3) Uani 1 1 d . . . . .
F25 F 0.36035(11) 0.87208(9) 0.38585(8) 0.0356(3) Uani 1 1 d . . . . .
F6 F 0.34699(12) 0.26461(9) 0.34409(9) 0.0368(3) Uani 1 1 d . . . . .
F15 F 0.57088(13) 0.53797(11) 0.10263(8) 0.0399(3) Uani 1 1 d . . . . .
F19 F 0.74693(12) 0.90358(9) 0.40375(9) 0.0391(3) Uani 1 1 d . . . . .
F1 F 0.50835(14) 0.33216(10) 0.12996(8) 0.0415(3) Uani 1 1 d . . . . .
F12 F 0.89498(12) 0.54090(11) 0.36405(9) 0.0427(3) Uani 1 1 d . . . . .
F26 F -0.09949(13) 0.75089(11) 0.16757(9) 0.0444(3) Uani 1 1 d . . . . .
F4 F 0.72562(13) 0.37400(12) 0.44500(10) 0.0476(4) Uani 1 1 d . . . . .
F24 F 0.56207(13) 0.99198(10) 0.39873(10) 0.0463(4) Uani 1 1 d . . . . .
F9 F 0.09479(13) 0.50817(11) 0.38660(10) 0.0453(3) Uani 1 1 d . . . . .
F13 F 0.93310(13) 0.50486(11) 0.21090(11) 0.0473(4) Uani 1 1 d . . . . .
F8 F 0.07138(14) 0.36738(12) 0.46401(10) 0.0480(4) Uani 1 1 d . . . . .
F7 F 0.20056(13) 0.24715(10) 0.44130(10) 0.0447(3) Uani 1 1 d . . . . .
F23 F 0.58243(15) 1.11573(10) 0.30418(12) 0.0532(4) Uani 1 1 d . . . . .
F3 F 0.80838(15) 0.29561(13) 0.31962(12) 0.0549(4) Uani 1 1 d . . . . .
F21 F 0.18410(14) 0.99930(12) 0.18340(10) 0.0484(4) Uani 1 1 d . . . . .
F30 F 0.11516(15) 1.04489(11) 0.34191(10) 0.0504(4) Uani 1 1 d . . . . .
F2 F 0.69684(16) 0.27645(12) 0.16255(11) 0.0548(4) Uani 1 1 d . . . . .
F22 F 0.39104(18) 1.11648(12) 0.19629(13) 0.0619(5) Uani 1 1 d . . . . .
F14 F 0.76774(16) 0.50601(13) 0.08172(9) 0.0519(4) Uani 1 1 d . . . . .
F27 F -0.28482(14) 0.81123(16) 0.14252(10) 0.0627(5) Uani 1 1 d . . . . .
N2 N 0.41612(15) 0.58074(11) 0.19349(10) 0.0237(3) Uani 1 1 d . . . . .
N3 N 0.12548(15) 0.75920(12) 0.22704(10) 0.0275(4) Uani 1 1 d . . . . .
N4 N 0.12217(15) 0.80447(12) 0.34784(10) 0.0258(3) Uani 1 1 d . . . . .
F29 F -0.0749(2) 1.10105(17) 0.32027(14) 0.0807(7) Uani 1 1 d . . . . .
N1 N 0.33794(16) 0.42049(12) 0.17095(11) 0.0286(4) Uani 1 1 d . . . . .
F28 F -0.2788(2) 0.9844(2) 0.22150(15) 0.0853(8) Uani 1 1 d . . . . .
C30 C 0.41570(17) 0.65982(14) 0.16110(12) 0.0239(4) Uani 1 1 d . . . . .
C24 C 0.54071(17) 0.67308(13) 0.34327(11) 0.0230(4) Uani 1 1 d . . . . .
C34 C 0.41584(18) 0.74815(14) 0.20644(12) 0.0266(4) Uani 1 1 d . . . . .
H34 H 0.411861 0.763555 0.260837 0.032 Uiso 1 1 calc R . . . .
C29 C 0.49284(17) 0.67920(13) 0.41123(12) 0.0238(4) Uani 1 1 d . . . . .
C28 C 0.52542(19) 0.75795(15) 0.47454(12) 0.0268(4) Uani 1 1 d . . . . .
C18 C 0.62530(18) 0.56132(13) 0.24713(12) 0.0245(4) Uani 1 1 d . . . . .
C35 C 0.12583(17) 0.61823(15) 0.12506(13) 0.0287(4) Uani 1 1 d . . . . .
H35 H 0.120959 0.575960 0.157541 0.034 Uiso 1 1 calc R . . . .
C1 C 0.34579(18) 0.49954(14) 0.14991(12) 0.0266(4) Uani 1 1 d . . . . .
H1 H 0.298270 0.498238 0.100639 0.032 Uiso 1 1 calc R . . . .
C19 C 0.71374(18) 0.56117(14) 0.31045(12) 0.0258(4) Uani 1 1 d . . . . .
C31 C 0.42243(18) 0.66510(15) 0.07967(12) 0.0278(4) Uani 1 1 d . . . . .
H31 H 0.423985 0.617360 0.037816 0.033 Uiso 1 1 calc R . . . .
C25 C 0.62616(17) 0.75186(14) 0.34411(12) 0.0250(4) Uani 1 1 d . . . . .
C27 C 0.61189(19) 0.83361(14) 0.47276(13) 0.0290(4) Uani 1 1 d . . . . .
C41 C 0.09659(19) 0.81371(14) 0.42941(12) 0.0282(4) Uani 1 1 d . . . . .
C36 C 0.12856(18) 0.59917(17) 0.04075(13) 0.0339(5) Uani 1 1 d . . . . .
H36 H 0.124307 0.542031 0.008327 0.041 Uiso 1 1 calc R . . . .
C23 C 0.6488(2) 0.54200(15) 0.17032(13) 0.0293(4) Uani 1 1 d . . . . .
C40 C 0.11725(18) 0.72938(14) 0.29440(12) 0.0275(4) Uani 1 1 d . . . . .
C11 C 0.56780(19) 0.38461(15) 0.34981(13) 0.0297(4) Uani 1 1 d . . . . .
C45 C 0.25921(19) 0.93122(14) 0.28645(13) 0.0285(4) Uani 1 1 d . . . . .
C50 C 0.36074(19) 0.93219(14) 0.33810(13) 0.0281(4) Uani 1 1 d . . . . .
C12 C 0.30502(17) 0.39958(14) 0.31368(13) 0.0269(4) Uani 1 1 d . . . . .
C26 C 0.66331(18) 0.83036(14) 0.40721(13) 0.0293(4) Uani 1 1 d . . . . .
C6 C 0.50547(18) 0.37619(14) 0.27040(13) 0.0275(4) Uani 1 1 d . . . . .
C33 C 0.42326(18) 0.80822(15) 0.15208(14) 0.0302(4) Uani 1 1 d . . . . .
H33 H 0.425689 0.870351 0.165103 0.036 Uiso 1 1 calc R . . . .
C17 C 0.23432(18) 0.45703(15) 0.32613(13) 0.0293(4) Uani 1 1 d . . . . .
C37 C 0.1389(2) 0.68247(19) 0.01516(13) 0.0363(5) Uani 1 1 d . . . . .
H37 H 0.143095 0.689672 -0.037006 0.044 Uiso 1 1 calc R . . . .
C38 C 0.14165(19) 0.75420(17) 0.08367(13) 0.0328(5) Uani 1 1 d . . . . .
H38 H 0.148565 0.815903 0.083992 0.039 Uiso 1 1 calc R . . . .
C39 C 0.13187(18) 0.71315(15) 0.15068(12) 0.0280(4) Uani 1 1 d . . . . .
C20 C 0.81605(18) 0.54269(15) 0.30013(14) 0.0312(4) Uani 1 1 d . . . . .
C15 C 0.1463(2) 0.37753(17) 0.41565(15) 0.0362(5) Uani 1 1 d . . . . .
C32 C 0.42629(19) 0.75666(16) 0.07467(14) 0.0325(4) Uani 1 1 d . . . . .
H32 H 0.430164 0.779388 0.028331 0.039 Uiso 1 1 calc R . . . .
C51 C 0.0194(2) 0.89521(17) 0.25565(13) 0.0322(4) Uani 1 1 d . . . . .
C49 C 0.4687(2) 0.99353(15) 0.34540(15) 0.0336(5) Uani 1 1 d . . . . .
C14 C 0.2115(2) 0.31689(16) 0.40430(15) 0.0348(5) Uani 1 1 d . . . . .
C16 C 0.15745(19) 0.44812(16) 0.37608(15) 0.0343(5) Uani 1 1 d . . . . .
C13 C 0.28915(18) 0.32846(15) 0.35433(14) 0.0309(4) Uani 1 1 d . . . . .
C21 C 0.8349(2) 0.52413(16) 0.22240(15) 0.0340(5) Uani 1 1 d . . . . .
C22 C 0.7514(2) 0.52466(16) 0.15778(14) 0.0351(5) Uani 1 1 d . . . . .
C46 C 0.2751(2) 0.99523(16) 0.23897(15) 0.0356(5) Uani 1 1 d . . . . .
C52 C -0.0870(2) 0.83943(19) 0.20565(14) 0.0365(5) Uani 1 1 d . . . . .
C48 C 0.4790(2) 1.05624(15) 0.29838(17) 0.0399(6) Uani 1 1 d . . . . .
C7 C 0.5547(2) 0.33933(15) 0.20948(14) 0.0315(4) Uani 1 1 d . . . . .
C44 C -0.0345(2) 0.79393(17) 0.41963(15) 0.0372(5) Uani 1 1 d . . . . .
H44A H -0.061371 0.837352 0.393375 0.056 Uiso 1 1 calc GR . . . .
H44B H -0.052252 0.799720 0.472458 0.056 Uiso 1 1 calc GR . . . .
H44C H -0.072446 0.732278 0.386908 0.056 Uiso 1 1 calc GR . . . .
C47 C 0.3821(2) 1.05672(16) 0.24409(18) 0.0422(6) Uani 1 1 d . . . . .
C42 C 0.1422(2) 0.74548(17) 0.47081(14) 0.0365(5) Uani 1 1 d . . . . .
H42A H 0.101048 0.683424 0.440354 0.055 Uiso 1 1 calc GR . . . .
H42B H 0.130593 0.753992 0.525410 0.055 Uiso 1 1 calc GR . . . .
H42C H 0.223638 0.756162 0.472679 0.055 Uiso 1 1 calc GR . . . .
C8 C 0.6539(2) 0.31098(17) 0.22466(16) 0.0384(5) Uani 1 1 d . . . . .
C56 C 0.0177(2) 0.98407(19) 0.29216(15) 0.0410(5) Uani 1 1 d . . . . .
C9 C 0.7107(2) 0.32022(18) 0.30415(17) 0.0400(5) Uani 1 1 d . . . . .
C43 C 0.1581(3) 0.91196(16) 0.47902(14) 0.0428(6) Uani 1 1 d . . . . .
H43A H 0.240598 0.922832 0.486207 0.064 Uiso 1 1 calc GR . . . .
H43B H 0.139200 0.920430 0.531495 0.064 Uiso 1 1 calc GR . . . .
H43C H 0.133456 0.954725 0.450729 0.064 Uiso 1 1 calc GR . . . .
C10 C 0.6675(2) 0.35921(17) 0.36735(15) 0.0363(5) Uani 1 1 d . . . . .
C2 C 0.2433(2) 0.33677(16) 0.11374(15) 0.0405(6) Uani 1 1 d . . . . .
C53 C -0.1861(2) 0.8685(2) 0.19216(15) 0.0464(6) Uani 1 1 d . . . . .
C5 C 0.2522(2) 0.24877(16) 0.13939(17) 0.0440(6) Uani 1 1 d . . . . .
H5A H 0.327108 0.240346 0.136907 0.066 Uiso 1 1 calc GR . . . .
H5B H 0.192694 0.196874 0.103213 0.066 Uiso 1 1 calc GR . . . .
H5C H 0.242340 0.253536 0.194266 0.066 Uiso 1 1 calc GR . . . .
B1 B 0.50933(19) 0.58366(15) 0.26724(12) 0.0221(4) Uani 1 1 d . . . . .
C4 C 0.1253(2) 0.34992(19) 0.1186(2) 0.0583(9) Uani 1 1 d . . . . .
H4A H 0.119049 0.360225 0.174479 0.087 Uiso 1 1 calc GR . . . .
H4B H 0.065583 0.295573 0.086531 0.087 Uiso 1 1 calc GR . . . .
H4C H 0.116515 0.402319 0.097902 0.087 Uiso 1 1 calc GR . . . .
C55 C -0.0801(3) 1.0147(2) 0.28167(19) 0.0544(7) Uani 1 1 d . . . . .
B3 B 0.1331(2) 0.86009(17) 0.27753(14) 0.0277(5) Uani 1 1 d . . . . .
B2 B 0.3979(2) 0.41860(15) 0.25795(14) 0.0251(4) Uani 1 1 d . . . . .
C54 C -0.1824(3) 0.9566(3) 0.23200(19) 0.0589(8) Uani 1 1 d . . . . .
C3 C 0.2613(3) 0.32766(19) 0.02662(16) 0.0604(9) Uani 1 1 d . . . . .
H3A H 0.247438 0.379504 0.007017 0.091 Uiso 1 1 calc GR . . . .
H3B H 0.208038 0.271512 -0.008370 0.091 Uiso 1 1 calc GR . . . .
H3C H 0.339558 0.326245 0.026607 0.091 Uiso 1 1 calc GR . . . .
H40 H 0.110(2) 0.6665(18) 0.3014(15) 0.025(6) Uiso 1 1 d . . . . .
H1A H 0.452(2) 0.5098(16) 0.2932(14) 0.019(5) Uiso 1 1 d . . . . .

loop_
_atom_site_aniso_label
_atom_site_aniso_U_11
_atom_site_aniso_U_22
_atom_site_aniso_U_33
_atom_site_aniso_U_23
_atom_site_aniso_U_13
_atom_site_aniso_U_12
Fe1 0.02251(16) 0.02944(17) 0.02039(15) 0.00576(12) 0.00291(11) 0.00826(12)
F16 0.0339(6) 0.0294(6) 0.0263(6) 0.0054(5) 0.0114(5) 0.0007(5)
F11 0.0289(6) 0.0412(7) 0.0216(5) 0.0044(5) 0.0012(5) 0.0133(5)
F20 0.0337(6) 0.0292(6) 0.0312(6) 0.0051(5) 0.0153(5) 0.0043(5)
F10 0.0297(6) 0.0331(6) 0.0382(7) 0.0134(5) 0.0063(5) 0.0121(5)
F5 0.0299(6) 0.0477(7) 0.0257(6) 0.0119(5) 0.0059(5) 0.0099(5)
F17 0.0427(7) 0.0360(7) 0.0241(6) 0.0030(5) 0.0144(5) 0.0085(6)
F18 0.0442(8) 0.0287(6) 0.0359(7) -0.0089(5) 0.0105(6) 0.0009(6)
F25 0.0289(6) 0.0395(7) 0.0367(7) 0.0167(5) 0.0018(5) 0.0050(5)
F6 0.0341(7) 0.0317(6) 0.0507(8) 0.0190(6) 0.0113(6) 0.0125(5)
F15 0.0514(8) 0.0577(8) 0.0203(6) 0.0102(5) 0.0097(5) 0.0322(7)
F19 0.0339(7) 0.0256(6) 0.0498(8) -0.0013(6) 0.0155(6) -0.0022(5)
F1 0.0492(8) 0.0441(8) 0.0276(6) -0.0002(5) 0.0049(6) 0.0166(6)
F12 0.0236(6) 0.0575(9) 0.0420(7) 0.0038(6) -0.0029(5) 0.0165(6)
F26 0.0319(7) 0.0532(9) 0.0387(7) 0.0058(6) -0.0015(6) 0.0060(6)
F4 0.0328(7) 0.0736(10) 0.0446(8) 0.0335(8) 0.0055(6) 0.0177(7)
F24 0.0274(7) 0.0446(8) 0.0576(9) 0.0103(7) -0.0016(6) 0.0028(6)
F9 0.0363(7) 0.0509(8) 0.0600(9) 0.0193(7) 0.0190(7) 0.0233(6)
F13 0.0319(7) 0.0552(9) 0.0621(9) 0.0119(7) 0.0242(7) 0.0180(6)
F8 0.0369(8) 0.0581(9) 0.0592(9) 0.0250(8) 0.0252(7) 0.0138(7)
F7 0.0398(8) 0.0438(8) 0.0594(9) 0.0286(7) 0.0182(7) 0.0107(6)
F23 0.0433(9) 0.0297(7) 0.0857(12) 0.0149(7) 0.0253(8) 0.0005(6)
F3 0.0386(8) 0.0701(11) 0.0751(11) 0.0344(9) 0.0191(8) 0.0332(8)
F21 0.0455(9) 0.0571(9) 0.0542(9) 0.0347(7) 0.0115(7) 0.0197(7)
F30 0.0562(10) 0.0437(8) 0.0494(9) -0.0010(7) 0.0075(7) 0.0239(7)
F2 0.0593(10) 0.0559(9) 0.0580(10) 0.0053(8) 0.0263(8) 0.0303(8)
F22 0.0647(11) 0.0501(9) 0.0917(14) 0.0497(10) 0.0304(10) 0.0206(8)
F14 0.0678(11) 0.0713(11) 0.0375(8) 0.0187(7) 0.0325(7) 0.0395(9)
F27 0.0298(8) 0.1172(16) 0.0441(9) 0.0281(9) 0.0066(6) 0.0213(9)
N2 0.0254(8) 0.0242(8) 0.0193(7) 0.0033(6) 0.0022(6) 0.0069(6)
N3 0.0279(9) 0.0295(8) 0.0224(8) 0.0024(6) 0.0044(6) 0.0074(7)
N4 0.0254(8) 0.0260(8) 0.0222(8) 0.0037(6) 0.0022(6) 0.0045(6)
F29 0.0984(17) 0.0865(15) 0.0792(14) 0.0101(11) 0.0253(12) 0.0712(14)
N1 0.0322(9) 0.0235(8) 0.0241(8) 0.0018(6) -0.0034(7) 0.0067(7)
F28 0.0651(13) 0.145(2) 0.0811(14) 0.0408(14) 0.0276(11) 0.0774(15)
C30 0.0216(9) 0.0277(9) 0.0218(8) 0.0059(7) 0.0014(7) 0.0087(7)
C24 0.0224(9) 0.0251(9) 0.0186(8) 0.0029(7) 0.0022(7) 0.0051(7)
C34 0.0251(10) 0.0277(10) 0.0236(9) 0.0046(7) -0.0005(7) 0.0069(8)
C29 0.0232(9) 0.0234(9) 0.0221(8) 0.0058(7) 0.0034(7) 0.0027(7)
C28 0.0303(10) 0.0306(10) 0.0190(8) 0.0040(7) 0.0065(7) 0.0088(8)
C18 0.0263(9) 0.0232(9) 0.0219(9) 0.0030(7) 0.0052(7) 0.0056(7)
C35 0.0210(9) 0.0324(10) 0.0279(10) 0.0025(8) 0.0061(7) 0.0022(8)
C1 0.0270(10) 0.0273(10) 0.0204(8) 0.0012(7) -0.0014(7) 0.0066(8)
C19 0.0237(9) 0.0268(9) 0.0237(9) 0.0027(7) 0.0040(7) 0.0051(7)
C31 0.0251(9) 0.0367(11) 0.0243(9) 0.0092(8) 0.0076(7) 0.0113(8)
C25 0.0223(9) 0.0284(10) 0.0232(9) 0.0049(7) 0.0063(7) 0.0057(7)
C27 0.0305(10) 0.0247(9) 0.0256(9) -0.0026(8) 0.0028(8) 0.0058(8)
C41 0.0299(10) 0.0270(10) 0.0237(9) 0.0039(8) 0.0072(8) 0.0016(8)
C36 0.0212(9) 0.0432(12) 0.0275(10) -0.0069(9) 0.0011(8) 0.0063(8)
C23 0.0331(11) 0.0321(10) 0.0250(9) 0.0065(8) 0.0075(8) 0.0133(8)
C40 0.0260(10) 0.0258(10) 0.0259(9) 0.0024(8) 0.0036(7) 0.0036(8)
C11 0.0246(10) 0.0339(10) 0.0317(10) 0.0134(8) 0.0069(8) 0.0058(8)
C45 0.0332(11) 0.0260(9) 0.0279(9) 0.0056(8) 0.0085(8) 0.0113(8)
C50 0.0304(10) 0.0235(9) 0.0294(10) 0.0064(8) 0.0069(8) 0.0062(8)
C12 0.0194(9) 0.0273(9) 0.0307(10) 0.0083(8) 0.0001(7) 0.0038(7)
C26 0.0246(10) 0.0241(9) 0.0332(10) 0.0012(8) 0.0066(8) 0.0006(8)
C6 0.0277(10) 0.0234(9) 0.0301(10) 0.0073(8) 0.0054(8) 0.0055(8)
C33 0.0220(9) 0.0286(10) 0.0393(11) 0.0135(9) 0.0002(8) 0.0068(8)
C17 0.0229(9) 0.0291(10) 0.0347(10) 0.0107(8) 0.0034(8) 0.0053(8)
C37 0.0287(11) 0.0610(15) 0.0208(9) 0.0071(9) 0.0010(8) 0.0215(10)
C38 0.0293(10) 0.0440(12) 0.0289(10) 0.0107(9) 0.0029(8) 0.0189(9)
C39 0.0224(9) 0.0353(11) 0.0231(9) 0.0023(8) 0.0028(7) 0.0078(8)
C20 0.0224(10) 0.0327(10) 0.0343(11) 0.0039(8) 0.0029(8) 0.0057(8)
C15 0.0252(10) 0.0420(12) 0.0418(12) 0.0132(10) 0.0106(9) 0.0059(9)
C32 0.0239(10) 0.0431(12) 0.0367(11) 0.0215(9) 0.0099(8) 0.0095(9)
C51 0.0342(11) 0.0421(12) 0.0259(9) 0.0117(9) 0.0090(8) 0.0172(9)
C49 0.0305(11) 0.0264(10) 0.0401(11) 0.0027(9) 0.0063(9) 0.0067(8)
C14 0.0290(11) 0.0344(11) 0.0408(11) 0.0149(9) 0.0077(9) 0.0045(9)
C16 0.0231(10) 0.0368(11) 0.0429(12) 0.0088(9) 0.0069(9) 0.0094(9)
C13 0.0223(9) 0.0305(10) 0.0382(11) 0.0102(9) 0.0040(8) 0.0052(8)
C21 0.0261(10) 0.0334(11) 0.0460(12) 0.0081(9) 0.0170(9) 0.0099(8)
C22 0.0431(13) 0.0367(11) 0.0323(11) 0.0090(9) 0.0198(10) 0.0158(10)
C46 0.0379(12) 0.0348(11) 0.0409(12) 0.0165(9) 0.0109(10) 0.0160(9)
C52 0.0303(11) 0.0561(14) 0.0287(10) 0.0162(10) 0.0080(8) 0.0172(10)
C48 0.0363(12) 0.0221(10) 0.0598(15) 0.0059(10) 0.0195(11) 0.0029(9)
C7 0.0346(11) 0.0267(10) 0.0309(10) 0.0040(8) 0.0066(9) 0.0077(8)
C44 0.0344(12) 0.0403(12) 0.0393(12) 0.0124(10) 0.0131(9) 0.0095(10)
C47 0.0490(14) 0.0276(11) 0.0603(15) 0.0213(11) 0.0241(12) 0.0135(10)
C42 0.0378(12) 0.0402(12) 0.0318(11) 0.0125(9) 0.0083(9) 0.0088(10)
C8 0.0389(13) 0.0332(11) 0.0486(13) 0.0102(10) 0.0166(11) 0.0156(10)
C56 0.0452(14) 0.0501(14) 0.0360(12) 0.0125(10) 0.0118(10) 0.0254(12)
C9 0.0317(12) 0.0418(12) 0.0580(15) 0.0260(11) 0.0134(11) 0.0183(10)
C43 0.0573(16) 0.0317(12) 0.0287(10) -0.0007(9) 0.0142(10) -0.0040(11)
C10 0.0314(11) 0.0412(12) 0.0407(12) 0.0215(10) 0.0079(9) 0.0099(9)
C2 0.0451(14) 0.0246(10) 0.0369(12) -0.0013(9) -0.0143(10) 0.0062(9)
C53 0.0313(12) 0.084(2) 0.0351(12) 0.0276(13) 0.0106(9) 0.0241(13)
C5 0.0457(14) 0.0249(11) 0.0460(13) -0.0001(10) -0.0102(11) 0.0036(10)
B1 0.0212(10) 0.0247(10) 0.0183(9) 0.0043(8) 0.0022(7) 0.0054(8)
C4 0.0375(14) 0.0327(12) 0.079(2) -0.0040(13) -0.0267(14) 0.0060(10)
C55 0.0616(19) 0.0703(19) 0.0499(15) 0.0177(14) 0.0199(14) 0.0459(16)
B3 0.0317(12) 0.0303(11) 0.0208(9) 0.0054(8) 0.0046(8) 0.0104(9)
B2 0.0250(10) 0.0218(10) 0.0250(10) 0.0064(8) 0.0010(8) 0.0030(8)
C54 0.0481(16) 0.101(3) 0.0526(16) 0.0313(17) 0.0216(13) 0.0497(18)
C3 0.093(3) 0.0343(13) 0.0305(12) -0.0059(10) -0.0156(14) 0.0075(14)

loop_
_atom_type_symbol
_atom_type_description
_atom_type_scat_dispersion_real
_atom_type_scat_dispersion_imag
_atom_type_scat_source
C C 0.0181 0.0091 'International Tables Vol C Tables 4.2.6.8 and 6.1.1.4'
H H 0.0000 0.0000 'International Tables Vol C Tables 4.2.6.8 and 6.1.1.4'
B B 0.0090 0.0039 'International Tables Vol C Tables 4.2.6.8 and 6.1.1.4'
F F 0.0727 0.0534 'International Tables Vol C Tables 4.2.6.8 and 6.1.1.4'
Fe Fe -1.1336 3.1974 'International Tables Vol C Tables 4.2.6.8 and 6.1.1.4'
N N 0.0311 0.0180 'International Tables Vol C Tables 4.2.6.8 and 6.1.1.4'

loop_
_geom_angle_atom_site_label_1
_geom_angle_atom_site_label_2
_geom_angle_atom_site_label_3
_geom_angle
_geom_angle_site_symmetry_1
_geom_angle_site_symmetry_3
_geom_angle_publ_flag
C30 Fe1 C35 109.99(9) . . ?
C30 Fe1 C31 40.65(8) . . ?
C30 Fe1 C36 119.85(9) . . ?
C30 Fe1 C33 68.26(8) . . ?
C30 Fe1 C38 165.90(8) . . ?
C30 Fe1 C39 129.57(8) . . ?
C30 Fe1 C32 67.91(9) . . ?
C34 Fe1 C30 40.97(8) . . ?
C34 Fe1 C35 117.18(9) . . ?
C34 Fe1 C31 68.94(8) . . ?
C34 Fe1 C36 151.74(10) . . ?
C34 Fe1 C33 40.91(8) . . ?
C34 Fe1 C38 126.30(9) . . ?
C34 Fe1 C39 106.81(8) . . ?
C34 Fe1 C32 68.68(9) . . ?
C35 Fe1 C31 131.51(9) . . ?
C35 Fe1 C39 40.23(9) . . ?
C31 Fe1 C39 168.81(9) . . ?
C36 Fe1 C35 40.68(8) . . ?
C36 Fe1 C31 110.60(9) . . ?
C36 Fe1 C33 167.08(10) . . ?
C36 Fe1 C38 68.63(10) . . ?
C36 Fe1 C39 67.91(8) . . ?
C36 Fe1 C32 130.32(9) . . ?
C33 Fe1 C35 149.53(9) . . ?
C33 Fe1 C31 68.20(9) . . ?
C33 Fe1 C38 105.74(9) . . ?
C33 Fe1 C39 115.88(9) . . ?
C33 Fe1 C32 40.58(9) . . ?
C37 Fe1 C30 152.40(9) . . ?
C37 Fe1 C34 165.53(10) . . ?
C37 Fe1 C35 68.31(10) . . ?
C37 Fe1 C31 118.57(9) . . ?
C37 Fe1 C36 40.51(11) . . ?
C37 Fe1 C33 127.80(10) . . ?
C37 Fe1 C38 41.20(9) . . ?
C37 Fe1 C39 68.07(8) . . ?
C37 Fe1 C32 108.34(10) . . ?
C38 Fe1 C35 68.26(10) . . ?
C38 Fe1 C31 150.59(9) . . ?
C38 Fe1 C39 40.23(9) . . ?
C32 Fe1 C35 169.27(9) . . ?
C32 Fe1 C31 40.16(9) . . ?
C32 Fe1 C38 116.47(10) . . ?
C32 Fe1 C39 149.22(9) . . ?
C30 N2 B1 122.05(16) . . ?
C1 N2 C30 118.07(17) . . ?
C1 N2 B1 118.87(17) . . ?
C40 N3 C39 130.48(19) . . ?
C40 N3 B3 88.40(16) . . ?
C39 N3 B3 140.97(19) . . ?
C41 N4 B3 140.78(17) . . ?
C40 N4 C41 128.97(18) . . ?
C40 N4 B3 88.57(16) . . ?
C1 N1 C2 115.49(17) . . ?
C1 N1 B2 120.62(16) . . ?
C2 N1 B2 122.08(18) . . ?
N2 C30 Fe1 128.85(14) . . ?
N2 C30 C34 125.39(17) . . ?
N2 C30 C31 125.50(18) . . ?
C34 C30 Fe1 69.51(11) . . ?
C31 C30 Fe1 70.65(12) . . ?
C31 C30 C34 109.00(18) . . ?
C29 C24 B1 126.45(18) . . ?
C25 C24 C29 114.81(17) . . ?
C25 C24 B1 118.70(17) . . ?
Fe1 C34 H34 125.7 . . ?
C30 C34 Fe1 69.52(11) . . ?
C30 C34 H34 126.6 . . ?
C33 C34 Fe1 69.72(12) . . ?
C33 C34 C30 106.79(18) . . ?
C33 C34 H34 126.6 . . ?
F16 C29 C24 120.32(17) . . ?
F16 C29 C28 116.58(17) . . ?
C28 C29 C24 123.10(19) . . ?
F17 C28 C29 120.97(19) . . ?
F17 C28 C27 119.42(17) . . ?
C27 C28 C29 119.60(18) . . ?
C19 C18 B1 119.63(17) . . ?
C23 C18 C19 114.04(19) . . ?
C23 C18 B1 126.33(18) . . ?
Fe1 C35 H35 125.6 . . ?
C36 C35 Fe1 69.39(12) . . ?
C36 C35 H35 126.0 . . ?
C39 C35 Fe1 70.62(12) . . ?
C39 C35 H35 126.0 . . ?
C39 C35 C36 108.0(2) . . ?
N2 C1 H1 117.5 . . ?
N1 C1 N2 125.08(18) . . ?
N1 C1 H1 117.5 . . ?
F11 C19 C18 119.73(18) . . ?
F11 C19 C20 115.84(19) . . ?
C20 C19 C18 124.42(19) . . ?
Fe1 C31 H31 127.1 . . ?
C30 C31 Fe1 68.70(11) . . ?
C30 C31 H31 126.4 . . ?
C32 C31 Fe1 69.32(12) . . ?
C32 C31 C30 107.11(18) . . ?
C32 C31 H31 126.4 . . ?
F20 C25 C24 119.76(17) . . ?
F20 C25 C26 116.58(18) . . ?
C26 C25 C24 123.66(19) . . ?
F18 C27 C28 119.84(19) . . ?
F18 C27 C26 120.73(19) . . ?
C28 C27 C26 119.43(18) . . ?
N4 C41 C44 108.73(17) . . ?
N4 C41 C42 108.98(18) . . ?
N4 C41 C43 108.13(17) . . ?
C44 C41 C42 110.84(19) . . ?
C43 C41 C44 110.3(2) . . ?
C43 C41 C42 109.8(2) . . ?
Fe1 C36 H36 126.3 . . ?
C35 C36 Fe1 69.93(12) . . ?
C35 C36 H36 126.0 . . ?
C37 C36 Fe1 69.29(13) . . ?
C37 C36 C35 107.95(19) . . ?
C37 C36 H36 126.0 . . ?
F15 C23 C18 121.18(19) . . ?
F15 C23 C22 115.68(19) . . ?
C22 C23 C18 123.1(2) . . ?
N3 C40 B3 51.16(12) . . ?
N3 C40 H40 127.7(15) . . ?
N4 C40 N3 102.85(19) . . ?
N4 C40 B3 51.69(12) . . ?
N4 C40 H40 129.5(15) . . ?
B3 C40 H40 178.8(16) . . ?
F5 C11 C6 118.80(19) . . ?
F5 C11 C10 116.8(2) . . ?
C10 C11 C6 124.2(2) . . ?
C50 C45 C46 113.8(2) . . ?
C50 C45 B3 124.38(19) . . ?
C46 C45 B3 121.8(2) . . ?
F25 C50 C45 120.88(19) . . ?
F25 C50 C49 115.1(2) . . ?
C45 C50 C49 124.0(2) . . ?
C17 C12 C13 114.2(2) . . ?
C17 C12 B2 120.61(19) . . ?
C13 C12 B2 125.18(19) . . ?
F19 C26 C25 120.14(19) . . ?
F19 C26 C27 120.49(18) . . ?
C27 C26 C25 119.35(19) . . ?
C11 C6 B2 119.41(19) . . ?
C7 C6 C11 113.8(2) . . ?
C7 C6 B2 126.4(2) . . ?
Fe1 C33 H33 126.4 . . ?
C34 C33 Fe1 69.37(12) . . ?
C34 C33 H33 125.9 . . ?
C32 C33 Fe1 69.93(12) . . ?
C32 C33 C34 108.25(19) . . ?
C32 C33 H33 125.9 . . ?
F10 C17 C12 119.52(19) . . ?
F10 C17 C16 116.52(19) . . ?
C16 C17 C12 124.0(2) . . ?
Fe1 C37 H37 125.5 . . ?
C36 C37 Fe1 70.21(12) . . ?
C36 C37 H37 125.8 . . ?
C36 C37 C38 108.3(2) . . ?
C38 C37 Fe1 70.05(12) . . ?
C38 C37 H37 125.8 . . ?
Fe1 C38 H38 125.7 . . ?
C37 C38 Fe1 68.75(12) . . ?
C37 C38 H38 126.4 . . ?
C39 C38 Fe1 70.69(12) . . ?
C39 C38 C37 107.2(2) . . ?
C39 C38 H38 126.4 . . ?
N3 C39 Fe1 129.26(15) . . ?
N3 C39 C35 126.9(2) . . ?
N3 C39 C38 124.6(2) . . ?
C35 C39 Fe1 69.15(12) . . ?
C35 C39 C38 108.53(18) . . ?
C38 C39 Fe1 69.08(12) . . ?
F12 C20 C19 120.6(2) . . ?
F12 C20 C21 120.3(2) . . ?
C19 C20 C21 119.0(2) . . ?
F8 C15 C14 120.2(2) . . ?
F8 C15 C16 120.3(2) . . ?
C14 C15 C16 119.5(2) . . ?
Fe1 C32 H32 126.0 . . ?
C31 C32 Fe1 70.51(12) . . ?
C31 C32 C33 108.85(19) . . ?
C31 C32 H32 125.6 . . ?
C33 C32 Fe1 69.49(12) . . ?
C33 C32 H32 125.6 . . ?
C52 C51 C56 114.0(2) . . ?
C52 C51 B3 124.4(2) . . ?
C56 C51 B3 121.4(2) . . ?
F24 C49 C50 120.3(2) . . ?
F24 C49 C48 119.9(2) . . ?
C48 C49 C50 119.7(2) . . ?
F7 C14 C15 120.3(2) . . ?
F7 C14 C13 120.1(2) . . ?
C15 C14 C13 119.6(2) . . ?
F9 C16 C17 120.2(2) . . ?
F9 C16 C15 120.3(2) . . ?
C15 C16 C17 119.5(2) . . ?
F6 C13 C12 120.6(2) . . ?
F6 C13 C14 116.1(2) . . ?
C14 C13 C12 123.3(2) . . ?
F13 C21 C20 120.0(2) . . ?
F13 C21 C22 120.9(2) . . ?
C22 C21 C20 119.1(2) . . ?
F14 C22 C23 119.8(2) . . ?
F14 C22 C21 119.9(2) . . ?
C21 C22 C23 120.3(2) . . ?
F21 C46 C45 120.1(2) . . ?
F21 C46 C47 116.3(2) . . ?
C45 C46 C47 123.6(2) . . ?
F26 C52 C51 120.8(2) . . ?
F26 C52 C53 115.4(2) . . ?
C53 C52 C51 123.8(3) . . ?
F23 C48 C49 120.7(3) . . ?
F23 C48 C47 120.3(2) . . ?
C49 C48 C47 119.0(2) . . ?
F1 C7 C6 120.6(2) . . ?
F1 C7 C8 115.6(2) . . ?
C8 C7 C6 123.7(2) . . ?
C41 C44 H44A 109.5 . . ?
C41 C44 H44B 109.5 . . ?
C41 C44 H44C 109.5 . . ?
H44A C44 H44B 109.5 . . ?
H44A C44 H44C 109.5 . . ?
H44B C44 H44C 109.5 . . ?
F22 C47 C46 120.4(3) . . ?
F22 C47 C48 119.8(2) . . ?
C48 C47 C46 119.9(2) . . ?
C41 C42 H42A 109.5 . . ?
C41 C42 H42B 109.5 . . ?
C41 C42 H42C 109.5 . . ?
H42A C42 H42B 109.5 . . ?
H42A C42 H42C 109.5 . . ?
H42B C42 H42C 109.5 . . ?
F2 C8 C7 120.4(2) . . ?
F2 C8 C9 119.9(2) . . ?
C9 C8 C7 119.7(2) . . ?
F30 C56 C51 119.9(2) . . ?
F30 C56 C55 116.3(2) . . ?
C55 C56 C51 123.8(3) . . ?
F3 C9 C8 120.3(2) . . ?
F3 C9 C10 120.7(2) . . ?
C8 C9 C10 119.0(2) . . ?
C41 C43 H43A 109.5 . . ?
C41 C43 H43B 109.5 . . ?
C41 C43 H43C 109.5 . . ?
H43A C43 H43B 109.5 . . ?
H43A C43 H43C 109.5 . . ?
H43B C43 H43C 109.5 . . ?
F4 C10 C11 120.7(2) . . ?
F4 C10 C9 119.7(2) . . ?
C11 C10 C9 119.5(2) . . ?
C5 C2 N1 110.15(18) . . ?
C5 C2 C3 108.2(2) . . ?
C4 C2 N1 108.96(19) . . ?
C4 C2 C5 109.1(3) . . ?
C4 C2 C3 111.5(3) . . ?
C3 C2 N1 109.0(2) . . ?
F27 C53 C52 120.3(3) . . ?
F27 C53 C54 120.6(2) . . ?
C54 C53 C52 119.1(3) . . ?
C2 C5 H5A 109.5 . . ?
C2 C5 H5B 109.5 . . ?
C2 C5 H5C 109.5 . . ?
H5A C5 H5B 109.5 . . ?
H5A C5 H5C 109.5 . . ?
H5B C5 H5C 109.5 . . ?
N2 B1 C24 115.77(16) . . ?
N2 B1 C18 115.83(16) . . ?
N2 B1 H1A 100.0(10) . . ?
C24 B1 H1A 106.0(9) . . ?
C18 B1 C24 111.17(16) . . ?
C18 B1 H1A 106.4(10) . . ?
C2 C4 H4A 109.5 . . ?
C2 C4 H4B 109.5 . . ?
C2 C4 H4C 109.5 . . ?
H4A C4 H4B 109.5 . . ?
H4A C4 H4C 109.5 . . ?
H4B C4 H4C 109.5 . . ?
F29 C55 C56 120.1(3) . . ?
F29 C55 C54 120.4(3) . . ?
C54 C55 C56 119.6(3) . . ?
N3 B3 N4 80.18(15) . . ?
N3 B3 C40 40.44(10) . . ?
N3 B3 C45 110.56(17) . . ?
N3 B3 C51 115.92(18) . . ?
N4 B3 C40 39.74(10) . . ?
N4 B3 C45 116.15(17) . . ?
N4 B3 C51 110.15(18) . . ?
C45 B3 C40 121.31(17) . . ?
C51 B3 C40 120.58(17) . . ?
C51 B3 C45 118.11(19) . . ?
N1 B2 C12 111.32(17) . . ?
N1 B2 C6 119.87(18) . . ?
N1 B2 H1A 102.5(10) . . ?
C12 B2 H1A 99.3(10) . . ?
C6 B2 C12 118.32(18) . . ?
C6 B2 H1A 100.8(10) . . ?
F28 C54 C53 119.6(3) . . ?
F28 C54 C55 120.7(3) . . ?
C55 C54 C53 119.7(3) . . ?
C2 C3 H3A 109.5 . . ?
C2 C3 H3B 109.5 . . ?
C2 C3 H3C 109.5 . . ?
H3A C3 H3B 109.5 . . ?
H3A C3 H3C 109.5 . . ?
H3B C3 H3C 109.5 . . ?

loop_
_geom_bond_atom_site_label_1
_geom_bond_atom_site_label_2
_geom_bond_distance
_geom_bond_site_symmetry_2
_geom_bond_publ_flag
Fe1 C30 2.043(2) . ?
Fe1 C34 2.042(2) . ?
Fe1 C35 2.056(2) . ?
Fe1 C31 2.069(2) . ?
Fe1 C36 2.049(2) . ?
Fe1 C33 2.047(2) . ?
Fe1 C37 2.036(2) . ?
Fe1 C38 2.054(2) . ?
Fe1 C39 2.075(2) . ?
Fe1 C32 2.053(2) . ?
F16 C29 1.342(2) . ?
F11 C19 1.354(2) . ?
F20 C25 1.346(2) . ?
F10 C17 1.350(3) . ?
F5 C11 1.346(3) . ?
F17 C28 1.342(2) . ?
F18 C27 1.336(2) . ?
F25 C50 1.344(3) . ?
F6 C13 1.342(3) . ?
F15 C23 1.345(3) . ?
F19 C26 1.342(2) . ?
F1 C7 1.353(3) . ?
F12 C20 1.334(3) . ?
F26 C52 1.352(3) . ?
F4 C10 1.342(3) . ?
F24 C49 1.337(3) . ?
F9 C16 1.339(3) . ?
F13 C21 1.339(2) . ?
F8 C15 1.339(3) . ?
F7 C14 1.336(3) . ?
F23 C48 1.342(3) . ?
F3 C9 1.333(3) . ?
F21 C46 1.351(3) . ?
F30 C56 1.349(3) . ?
F2 C8 1.343(3) . ?
F22 C47 1.339(3) . ?
F14 C22 1.341(3) . ?
F27 C53 1.338(3) . ?
N2 C30 1.429(3) . ?
N2 C1 1.325(3) . ?
N2 B1 1.529(3) . ?
N3 C40 1.331(3) . ?
N3 C39 1.389(3) . ?
N3 B3 1.598(3) . ?
N4 C41 1.473(3) . ?
N4 C40 1.311(3) . ?
N4 B3 1.610(3) . ?
F29 C55 1.347(4) . ?
N1 C1 1.317(3) . ?
N1 C2 1.535(3) . ?
N1 B2 1.549(3) . ?
F28 C54 1.340(3) . ?
C30 C34 1.430(3) . ?
C30 C31 1.428(3) . ?
C24 C29 1.389(3) . ?
C24 C25 1.389(3) . ?
C24 B1 1.620(3) . ?
C34 H34 0.9300 . ?
C34 C33 1.429(3) . ?
C29 C28 1.385(3) . ?
C28 C27 1.377(3) . ?
C18 C19 1.390(3) . ?
C18 C23 1.389(3) . ?
C18 B1 1.611(3) . ?
C35 H35 0.9300 . ?
C35 C36 1.427(3) . ?
C35 C39 1.421(3) . ?
C1 H1 0.9300 . ?
C19 C20 1.377(3) . ?
C31 H31 0.9300 . ?
C31 C32 1.415(3) . ?
C25 C26 1.378(3) . ?
C27 C26 1.378(3) . ?
C41 C44 1.526(3) . ?
C41 C42 1.528(3) . ?
C41 C43 1.519(3) . ?
C36 H36 0.9300 . ?
C36 C37 1.414(4) . ?
C23 C22 1.383(3) . ?
C40 B3 2.051(3) . ?
C40 H40 0.98(3) . ?
C11 C6 1.403(3) . ?
C11 C10 1.365(3) . ?
C45 C50 1.384(3) . ?
C45 C46 1.390(3) . ?
C45 B3 1.620(3) . ?
C50 C49 1.391(3) . ?
C12 C17 1.388(3) . ?
C12 C13 1.396(3) . ?
C12 B2 1.614(3) . ?
C6 C7 1.389(3) . ?
C6 B2 1.598(3) . ?
C33 H33 0.9300 . ?
C33 C32 1.422(3) . ?
C17 C16 1.376(3) . ?
C37 H37 0.9300 . ?
C37 C38 1.439(3) . ?
C38 H38 0.9300 . ?
C38 C39 1.420(3) . ?
C20 C21 1.379(3) . ?
C15 C14 1.371(3) . ?
C15 C16 1.376(4) . ?
C32 H32 0.9300 . ?
C51 C52 1.395(3) . ?
C51 C56 1.397(3) . ?
C51 B3 1.614(3) . ?
C49 C48 1.365(4) . ?
C14 C13 1.387(3) . ?
C21 C22 1.369(4) . ?
C46 C47 1.391(4) . ?
C52 C53 1.383(3) . ?
C48 C47 1.371(4) . ?
C7 C8 1.381(3) . ?
C44 H44A 0.9600 . ?
C44 H44B 0.9600 . ?
C44 H44C 0.9600 . ?
C42 H42A 0.9600 . ?
C42 H42B 0.9600 . ?
C42 H42C 0.9600 . ?
C8 C9 1.379(4) . ?
C56 C55 1.378(4) . ?
C9 C10 1.384(4) . ?
C43 H43A 0.9600 . ?
C43 H43B 0.9600 . ?
C43 H43C 0.9600 . ?
C2 C5 1.520(3) . ?
C2 C4 1.514(4) . ?
C2 C3 1.532(4) . ?
C53 C54 1.382(5) . ?
C5 H5A 0.9600 . ?
C5 H5B 0.9600 . ?
C5 H5C 0.9600 . ?
B1 H1A 1.38(2) . ?
C4 H4A 0.9600 . ?
C4 H4B 0.9600 . ?
C4 H4C 0.9600 . ?
C55 C54 1.370(5) . ?
B2 H1A 1.36(2) . ?
C3 H3A 0.9600 . ?
C3 H3B 0.9600 . ?
C3 H3C 0.9600 . ?

loop_
_smtbx_masks_void_nr
_smtbx_masks_void_average_x
_smtbx_masks_void_average_y
_smtbx_masks_void_average_z
_smtbx_masks_void_volume
_smtbx_masks_void_count_electrons
_smtbx_masks_void_content
1 -0.469 0.000 0.000 401.6 79.3 ?
